data_1531122
loop_
_publ_author_name
'Belokoneva, E.L.'
'Al'-Ama, A.G.'
'Gurbanova, O.A.'
'Dimitrova, O.V.'
'Stefanovich, S.Yu.'

_publ_section_title
;
 Synthesis, crystal structure and properties of a new indium borophosphate
 In (B P2 O8) * 0.8(H2 O)
;
_journal_name_full 'Zhurnal Neorganicheskoi Khimii'
_journal_page_first 1115
_journal_page_last 1120
_journal_volume 46
_journal_year 2001
_chemical_formula_sum 'B H1.6 In O8.8 P2'
_chemical_name_systematic 'In (B P2 O8) (H2 O)0.8'
_space_group_IT_number 178
_symmetry_space_group_name_Hall 'P 61 2 (0 0 5)'
_symmetry_space_group_name_H-M 'P 61 2 2'
_cell_angle_alpha 90
_cell_angle_beta 90
_cell_angle_gamma 120
_cell_formula_units_Z 6
_cell_length_a 9.581
_cell_length_b 9.581
_cell_length_c 15.9
_cell_volume 1264.007
_citation_journal_id_ASTM ZNOKAQ
_cod_data_source_file Belokoneva_ZNOKAQ_2001_87.cif
_cod_data_source_block H1.6B1In1O8.8P2
_cod_original_sg_symbol_Hall 'P 61 2 (x,y,z+5/12)'
_cod_original_formula_sum 'H1.6 B1 In1 O8.8 P2'
_cod_database_code 1531122

loop_
_symmetry_equiv_pos_as_xyz
x,y,z
x-y,x,z+1/6
-y,x-y,z+1/3
-x,-y,z+1/2
-x+y,-x,z+2/3
y,-x+y,z+5/6
-y,-x,-z+5/6
x-y,-y,-z
x,x-y,-z+1/6
y,x,-z+1/3
-x+y,y,-z+1/2
-x,-x+y,-z+2/3

loop_
_atom_site_label
_atom_site_type_symbol
_atom_site_fract_x
_atom_site_fract_y
_atom_site_fract_z
_atom_site_occupancy
_atom_site_U_iso_or_equiv
B1 B+3 0.302 0.151 0.58333 1 0.0
O2 O-2 0.377 0.314 0.3851 1 0.0
O3 O-2 0.214 0.027 0.397 1 0.0
P1 P+5 0.3793 0.2108 0.7506 1 0.0
O4 O-2 0.511 0.147 0.378 1 0.0
O1 O-2 0.409 0.233 0.6541 1 0.0
O6 O-2 0.18 0.36 0.278 0.15 0.0
O5 O-2 0 0.166 0.3333 0.5 0.0
In1 In+3 0.111 0.5555 0.08333 1 0.0
